data_4335651
loop_
_publ_author_name
'Holger Braunschweig'
'Florian Hupp'
'Thomas Kramer'
'Julian Mager'

_publ_contact_author_address
; Institut fuer Anorganische Chemie
Universitaet Wuerzburg
Am Hubland
97074 Wuerzburg, Germany
;
_publ_contact_author_email H.Braunschweig@mail.uni-wuerzburg.de
_publ_contact_author_fax +49-931-3184623
_publ_contact_author_name 'Prof. Dr. Holger Braunschweig'
_publ_contact_author_phone +49-931-3185260
_publ_section_title
;
 Structure and Reactivity of Distanna[2]metallocenophanes of Ruthenium and
 Osmium
;
_journal_name_full 'Inorganic Chemistry'
_journal_page_first 9060
_journal_page_last 9065
_journal_paper_doi 10.1021/ic4012247
_journal_volume 52
_journal_year 2013
_chemical_formula_moiety 'C26 H44 Ru Sn2'
_chemical_formula_sum 'C26 H44 Ru Sn2'
_chemical_formula_weight 695.06
_chemical_name_common
;
?
;
_chemical_name_systematic
; 
?
;
_space_group_IT_number 14
_symmetry_cell_setting monoclinic
_symmetry_space_group_name_Hall '-P 2yn'
_symmetry_space_group_name_H-M 'P 1 21/n 1'
_atom_sites_solution_hydrogens geom
_atom_sites_solution_primary direct
_atom_sites_solution_secondary difmap
_audit_creation_method SHELXL-97
_cell_angle_alpha 90.00
_cell_angle_beta 110.2720(10)
_cell_angle_gamma 90.00
_cell_formula_units_Z 4
_cell_length_a 16.7387(14)
_cell_length_b 9.1760(7)
_cell_length_c 18.5670(15)
_cell_measurement_reflns_used ****
_cell_measurement_temperature 100(2)
_cell_measurement_theta_max 26.81
_cell_measurement_theta_min 2.63
_cell_volume 2675.1(4)
_computing_cell_refinement 'Saint+ ver. 7.68A (Bruker AXS)'
_computing_data_collection 'APEX2 ver. 2010.3 (Bruker AXS)'
_computing_data_reduction 'Saint+ ver. 7.68A (Bruker AXS)'
_computing_molecular_graphics 'XP ver. 5.1 (Bruker AXS, 1998)'
_computing_publication_material 'SHELXL-97 (Sheldrick, 2008)'
_computing_structure_refinement 'SHELXL-97 (Sheldrick, 2008)'
_computing_structure_solution 'SHELXS-97 (Sheldrick, 2008)'
_diffrn_ambient_temperature 100(2)
_diffrn_detector_area_resol_mean 8.333
_diffrn_measured_fraction_theta_full 0.998
_diffrn_measured_fraction_theta_max 0.996
_diffrn_measurement_device_type 'Bruker X8-APEX II'
_diffrn_measurement_method '\f and \w scans'
_diffrn_radiation_monochromator 'multi-layer mirror'
_diffrn_radiation_source 'rotating anode'
_diffrn_radiation_type MoK\a
_diffrn_radiation_wavelength 0.71073
_diffrn_reflns_av_R_equivalents 0.0462
_diffrn_reflns_av_sigmaI/netI 0.0117
_diffrn_reflns_limit_h_max 18
_diffrn_reflns_limit_h_min -21
_diffrn_reflns_limit_k_max 11
_diffrn_reflns_limit_k_min -11
_diffrn_reflns_limit_l_max 23
_diffrn_reflns_limit_l_min -23
_diffrn_reflns_number 207784
_diffrn_reflns_theta_full 26.00
_diffrn_reflns_theta_max 26.81
_diffrn_reflns_theta_min 1.41
_exptl_absorpt_coefficient_mu 2.420
_exptl_absorpt_correction_T_max 0.7454
_exptl_absorpt_correction_T_min 0.6115
_exptl_absorpt_correction_type multi-scan
_exptl_absorpt_process_details 'Sadabs 2008/1 (Bruker 2008)'
_exptl_crystal_colour colourless
_exptl_crystal_density_diffrn 1.726
_exptl_crystal_description block
_exptl_crystal_F_000 1376
_exptl_crystal_size_max 0.42
_exptl_crystal_size_mid 0.35
_exptl_crystal_size_min 0.23
_refine_diff_density_max 0.566
_refine_diff_density_min -0.334
_refine_diff_density_rms 0.059
_refine_ls_extinction_method none
_refine_ls_goodness_of_fit_ref 1.070
_refine_ls_hydrogen_treatment constr
_refine_ls_matrix_type full
_refine_ls_number_parameters 274
_refine_ls_number_reflns 5707
_refine_ls_number_restraints 0
_refine_ls_restrained_S_all 1.070
_refine_ls_R_factor_all 0.0143
_refine_ls_R_factor_gt 0.0136
_refine_ls_shift/su_max 0.004
_refine_ls_shift/su_mean 0.001
_refine_ls_structure_factor_coef Fsqd
_refine_ls_weighting_details 'calc w=1/[\s^2^(Fo^2^)+(0.0340P)^2^+1.1548P] where P=(Fo^2^+2Fc^2^)/3'
_refine_ls_weighting_scheme calc
_refine_ls_wR_factor_gt 0.0483
_refine_ls_wR_factor_ref 0.0489
_reflns_number_gt 5548
_reflns_number_total 5707
_reflns_threshold_expression >2sigma(I)
_cod_data_source_file ic4012247_si_001_5.cif
_cod_data_source_block 10
_cod_database_code 4335651

loop_
_symmetry_equiv_pos_as_xyz
'x, y, z'
'-x+1/2, y+1/2, -z+1/2'
'-x, -y, -z'
'x-1/2, -y-1/2, z-1/2'

loop_
_atom_site_label
_atom_site_type_symbol
_atom_site_fract_x
_atom_site_fract_y
_atom_site_fract_z
_atom_site_U_iso_or_equiv
_atom_site_adp_type
_atom_site_occupancy
_atom_site_symmetry_multiplicity
_atom_site_calc_flag
_atom_site_refinement_flags
Sn1 Sn 0.547781(7) 0.386914(12) 0.342460(6) 0.01111(4) Uani 1 1 d .
Sn2 Sn 0.524522(7) 0.364571(12) 0.183871(6) 0.01095(4) Uani 1 1 d .
Ru1 Ru 0.346565(8) 0.551100(14) 0.218302(7) 0.01175(5) Uani 1 1 d .
C1_1 C 0.42469(10) 0.47541(19) 0.33285(9) 0.0149(3) Uani 1 1 d .
C2_1 C 0.34485(11) 0.3978(2) 0.30750(10) 0.0188(4) Uani 1 1 d .
H2_1 H 0.3384 0.2955 0.2999 0.023 Uiso 1 1 calc R
C3_1 C 0.27714(11) 0.4996(2) 0.29566(10) 0.0230(4) Uani 1 1 d .
H3_1 H 0.2181 0.4768 0.2788 0.028 Uiso 1 1 calc R
C4_1 C 0.31318(12) 0.6406(2) 0.31346(10) 0.0229(4) Uani 1 1 d .
H4_1 H 0.2827 0.7289 0.3108 0.028 Uiso 1 1 calc R
C5_1 C 0.40365(12) 0.62623(19) 0.33607(10) 0.0183(4) Uani 1 1 d .
H5_1 H 0.4434 0.7041 0.3508 0.022 Uiso 1 1 calc R
C11_2 C 0.41111(10) 0.49681(18) 0.13718(9) 0.0133(3) Uani 1 1 d .
C12_2 C 0.32442(11) 0.44723(19) 0.10731(9) 0.0157(3) Uani 1 1 d .
H12_2 H 0.3070 0.3487 0.0964 0.019 Uiso 1 1 calc R
C13_2 C 0.26829(11) 0.5696(2) 0.09651(10) 0.0173(3) Uani 1 1 d .
H13_2 H 0.2078 0.5665 0.0774 0.021 Uiso 1 1 calc R
C14_2 C 0.31954(11) 0.69639(19) 0.11955(10) 0.0187(4) Uani 1 1 d .
H14_2 H 0.2993 0.7934 0.1184 0.022 Uiso 1 1 calc R
C15_2 C 0.40701(11) 0.65239(19) 0.14477(10) 0.0158(3) Uani 1 1 d .
H15_2 H 0.4546 0.7157 0.1635 0.019 Uiso 1 1 calc R
C21_3 C 0.56718(13) 0.1831(2) 0.40950(10) 0.0216(4) Uani 1 1 d .
C22_3 C 0.59646(13) 0.2197(2) 0.49498(10) 0.0258(4) Uani 1 1 d .
H22A_3 H 0.6017 0.1297 0.5247 0.039 Uiso 1 1 calc R
H22B_3 H 0.5546 0.2841 0.5048 0.039 Uiso 1 1 calc R
H22C_3 H 0.6518 0.2689 0.5103 0.039 Uiso 1 1 calc R
C23_3 C 0.48385(18) 0.0973(3) 0.39009(14) 0.0411(6) Uani 1 1 d .
H23A_3 H 0.4617 0.0757 0.3350 0.062 Uiso 1 1 calc R
H23B_3 H 0.4420 0.1554 0.4036 0.062 Uiso 1 1 calc R
H23C_3 H 0.4945 0.0059 0.4192 0.062 Uiso 1 1 calc R
C24_3 C 0.63499(19) 0.0914(3) 0.39340(14) 0.0429(6) Uani 1 1 d .
H24A_3 H 0.6445 0.0017 0.4239 0.064 Uiso 1 1 calc R
H24B_3 H 0.6882 0.1468 0.4073 0.064 Uiso 1 1 calc R
H24C_3 H 0.6159 0.0666 0.3387 0.064 Uiso 1 1 calc R
C31_4 C 0.64151(11) 0.5508(2) 0.40839(10) 0.0190(4) Uani 1 1 d .
C32_4 C 0.61838(12) 0.6019(2) 0.47731(11) 0.0248(4) Uani 1 1 d .
H32A_4 H 0.6583 0.6779 0.5051 0.037 Uiso 1 1 calc R
H32B_4 H 0.6218 0.5193 0.5117 0.037 Uiso 1 1 calc R
H32C_4 H 0.5603 0.6410 0.4592 0.037 Uiso 1 1 calc R
C33_4 C 0.63892(14) 0.6808(2) 0.35642(12) 0.0281(4) Uani 1 1 d .
H33A_4 H 0.6767 0.7576 0.3863 0.042 Uiso 1 1 calc R
H33B_4 H 0.5805 0.7181 0.3352 0.042 Uiso 1 1 calc R
H33C_4 H 0.6579 0.6502 0.3144 0.042 Uiso 1 1 calc R
C34_4 C 0.73204(12) 0.4884(3) 0.43706(12) 0.0288(4) Uani 1 1 d .
H34A_4 H 0.7469 0.4550 0.3932 0.043 Uiso 1 1 calc R
H34B_4 H 0.7349 0.4062 0.4716 0.043 Uiso 1 1 calc R
H34C_4 H 0.7722 0.5642 0.4648 0.043 Uiso 1 1 calc R
C41_5 C 0.48850(11) 0.14654(19) 0.13309(10) 0.0176(4) Uani 1 1 d .
C42_5 C 0.44797(12) 0.1609(2) 0.04584(11) 0.0227(4) Uani 1 1 d .
H42A_5 H 0.4901 0.1994 0.0250 0.034 Uiso 1 1 calc R
H42B_5 H 0.3993 0.2274 0.0332 0.034 Uiso 1 1 calc R
H42C_5 H 0.4286 0.0649 0.0234 0.034 Uiso 1 1 calc R
C43_5 C 0.56657(13) 0.0467(2) 0.15310(12) 0.0277(4) Uani 1 1 d .
H43A_5 H 0.5497 -0.0480 0.1280 0.041 Uiso 1 1 calc R
H43B_5 H 0.5903 0.0329 0.2089 0.041 Uiso 1 1 calc R
H43C_5 H 0.6096 0.0912 0.1353 0.041 Uiso 1 1 calc R
C44_5 C 0.42320(14) 0.0790(2) 0.16396(12) 0.0268(4) Uani 1 1 d .
H44A_5 H 0.3747 0.1453 0.1543 0.040 Uiso 1 1 calc R
H44B_5 H 0.4497 0.0625 0.2193 0.040 Uiso 1 1 calc R
H44C_5 H 0.4034 -0.0141 0.1381 0.040 Uiso 1 1 calc R
C51_6 C 0.62715(11) 0.45650(19) 0.14811(10) 0.0171(3) Uani 1 1 d .
C52_6 C 0.61828(13) 0.6230(2) 0.14144(12) 0.0242(4) Uani 1 1 d .
H52A_6 H 0.6194 0.6636 0.1906 0.036 Uiso 1 1 calc R
H52B_6 H 0.5642 0.6481 0.1013 0.036 Uiso 1 1 calc R
H52C_6 H 0.6656 0.6635 0.1282 0.036 Uiso 1 1 calc R
C53_6 C 0.71251(12) 0.4157(2) 0.20864(11) 0.0237(4) Uani 1 1 d .
H53A_6 H 0.7590 0.4534 0.1932 0.036 Uiso 1 1 calc R
H53B_6 H 0.7170 0.3094 0.2134 0.036 Uiso 1 1 calc R
H53C_6 H 0.7163 0.4581 0.2582 0.036 Uiso 1 1 calc R
C54_6 C 0.62344(13) 0.3970(2) 0.07005(11) 0.0243(4) Uani 1 1 d .
H54A_6 H 0.5679 0.4199 0.0314 0.036 Uiso 1 1 calc R
H54B_6 H 0.6314 0.2911 0.0734 0.036 Uiso 1 1 calc R
H54C_6 H 0.6686 0.4418 0.0553 0.036 Uiso 1 1 calc R

loop_
_atom_site_aniso_label
_atom_site_aniso_U_11
_atom_site_aniso_U_22
_atom_site_aniso_U_33
_atom_site_aniso_U_23
_atom_site_aniso_U_13
_atom_site_aniso_U_12
Sn1 0.00988(7) 0.01279(7) 0.01023(7) 0.00023(4) 0.00296(5) 0.00096(4)
Sn2 0.01070(7) 0.01164(7) 0.01101(7) -0.00033(4) 0.00441(5) 0.00040(4)
Ru1 0.00921(7) 0.01393(8) 0.01134(7) -0.00069(5) 0.00258(5) 0.00132(4)
C1_1 0.0123(8) 0.0215(9) 0.0118(7) -0.0006(6) 0.0051(6) 0.0012(6)
C2_1 0.0165(9) 0.0253(9) 0.0149(8) 0.0043(7) 0.0060(7) -0.0005(7)
C3_1 0.0122(8) 0.0407(11) 0.0176(8) 0.0054(8) 0.0071(7) 0.0028(8)
C4_1 0.0198(9) 0.0344(11) 0.0152(9) -0.0004(7) 0.0068(7) 0.0121(8)
C5_1 0.0174(9) 0.0234(9) 0.0124(8) -0.0023(6) 0.0029(7) 0.0053(7)
C11_2 0.0146(8) 0.0149(8) 0.0110(7) 0.0005(6) 0.0051(6) 0.0016(6)
C12_2 0.0152(8) 0.0178(8) 0.0127(8) -0.0020(6) 0.0030(6) -0.0001(6)
C13_2 0.0149(8) 0.0221(9) 0.0117(8) 0.0011(7) 0.0005(6) 0.0027(7)
C14_2 0.0209(9) 0.0155(8) 0.0181(8) 0.0041(6) 0.0048(7) 0.0041(7)
C15_2 0.0172(8) 0.0138(8) 0.0173(8) 0.0011(6) 0.0070(7) -0.0001(6)
C21_3 0.0313(10) 0.0179(9) 0.0172(8) 0.0057(7) 0.0105(8) 0.0076(7)
C22_3 0.0309(10) 0.0322(10) 0.0169(9) 0.0076(8) 0.0117(8) 0.0114(8)
C23_3 0.0588(16) 0.0310(12) 0.0303(12) 0.0097(9) 0.0114(11) -0.0145(11)
C24_3 0.0723(18) 0.0344(12) 0.0322(12) 0.0158(10) 0.0310(12) 0.0337(13)
C31_4 0.0142(8) 0.0237(9) 0.0180(8) -0.0067(7) 0.0040(7) -0.0041(7)
C32_4 0.0192(9) 0.0342(11) 0.0193(9) -0.0121(8) 0.0046(7) -0.0034(8)
C33_4 0.0307(11) 0.0229(10) 0.0330(11) -0.0058(8) 0.0139(9) -0.0087(8)
C34_4 0.0130(9) 0.0438(12) 0.0281(10) -0.0085(9) 0.0052(8) -0.0018(8)
C41_5 0.0192(9) 0.0144(8) 0.0187(9) -0.0032(6) 0.0061(7) 0.0003(7)
C42_5 0.0230(9) 0.0232(9) 0.0211(9) -0.0074(7) 0.0067(8) -0.0013(8)
C43_5 0.0291(11) 0.0206(10) 0.0297(10) -0.0032(8) 0.0055(8) 0.0087(8)
C44_5 0.0349(11) 0.0172(9) 0.0317(11) -0.0007(8) 0.0158(9) -0.0062(8)
C51_6 0.0145(8) 0.0222(9) 0.0165(8) 0.0007(6) 0.0078(7) -0.0018(6)
C52_6 0.0235(10) 0.0225(10) 0.0290(10) 0.0062(7) 0.0120(8) -0.0039(7)
C53_6 0.0145(9) 0.0340(10) 0.0233(9) 0.0012(8) 0.0072(7) 0.0004(8)
C54_6 0.0223(9) 0.0360(11) 0.0180(9) 0.0003(8) 0.0114(7) -0.0014(8)

loop_
_atom_type_symbol
_atom_type_description
_atom_type_scat_dispersion_real
_atom_type_scat_dispersion_imag
_atom_type_scat_source
C C 0.0033 0.0016 'International Tables Vol C Tables 4.2.6.8 and 6.1.1.4'
H H 0.0000 0.0000 'International Tables Vol C Tables 4.2.6.8 and 6.1.1.4'
Ru Ru -1.2594 0.8363 'International Tables Vol C Tables 4.2.6.8 and 6.1.1.4'
Sn Sn -0.6537 1.4246 'International Tables Vol C Tables 4.2.6.8 and 6.1.1.4'

loop_
_geom_angle_atom_site_label_1
_geom_angle_atom_site_label_2
_geom_angle_atom_site_label_3
_geom_angle
C1_1 Sn1 C21_3 108.32(7)
C1_1 Sn1 C31_4 105.26(7)
C21_3 Sn1 C31_4 109.05(7)
C1_1 Sn1 Sn2 99.03(4)
C21_3 Sn1 Sn2 117.64(5)
C31_4 Sn1 Sn2 116.04(5)
C11_2 Sn2 C41_5 105.39(6)
C11_2 Sn2 C51_6 109.30(6)
C41_5 Sn2 C51_6 110.08(7)
C11_2 Sn2 Sn1 99.25(4)
C41_5 Sn2 Sn1 115.33(5)
C51_6 Sn2 Sn1 116.22(5)
C15_2 Ru1 C5_1 111.03(7)
C15_2 Ru1 C2_1 152.35(7)
C5_1 Ru1 C2_1 63.73(7)
C15_2 Ru1 C12_2 63.68(6)
C5_1 Ru1 C12_2 163.80(7)
C2_1 Ru1 C12_2 113.12(7)
C15_2 Ru1 C14_2 38.40(6)
C5_1 Ru1 C14_2 122.83(7)
C2_1 Ru1 C14_2 167.97(7)
C12_2 Ru1 C14_2 63.63(6)
C15_2 Ru1 C1_1 119.70(6)
C5_1 Ru1 C1_1 38.40(6)
C2_1 Ru1 C1_1 38.54(6)
C12_2 Ru1 C1_1 128.89(6)
C14_2 Ru1 C1_1 152.87(7)
C15_2 Ru1 C4_1 130.71(7)
C5_1 Ru1 C4_1 38.29(7)
C2_1 Ru1 C4_1 63.57(7)
C12_2 Ru1 C4_1 156.71(7)
C14_2 Ru1 C4_1 114.34(7)
C1_1 Ru1 C4_1 64.43(7)
C15_2 Ru1 C3_1 167.01(7)
C5_1 Ru1 C3_1 63.69(7)
C2_1 Ru1 C3_1 38.08(7)
C12_2 Ru1 C3_1 124.75(7)
C14_2 Ru1 C3_1 132.85(7)
C1_1 Ru1 C3_1 64.41(6)
C4_1 Ru1 C3_1 37.78(8)
C15_2 Ru1 C13_2 63.91(7)
C5_1 Ru1 C13_2 155.60(7)
C2_1 Ru1 C13_2 132.29(7)
C12_2 Ru1 C13_2 38.24(6)
C14_2 Ru1 C13_2 37.89(7)
C1_1 Ru1 C13_2 165.80(7)
C4_1 Ru1 C13_2 125.10(7)
C3_1 Ru1 C13_2 115.47(7)
C15_2 Ru1 C11_2 38.50(6)
C5_1 Ru1 C11_2 127.85(7)
C2_1 Ru1 C11_2 120.94(7)
C12_2 Ru1 C11_2 38.32(6)
C14_2 Ru1 C11_2 64.54(6)
C1_1 Ru1 C11_2 108.94(6)
C4_1 Ru1 C11_2 164.48(7)
C3_1 Ru1 C11_2 154.29(7)
C13_2 Ru1 C11_2 64.52(6)
C5_1 C1_1 C2_1 106.08(15)
C5_1 C1_1 Sn1 126.81(13)
C2_1 C1_1 Sn1 126.15(13)
C5_1 C1_1 Ru1 70.22(10)
C2_1 C1_1 Ru1 70.45(10)
Sn1 C1_1 Ru1 115.50(7)
C3_1 C2_1 C1_1 108.91(17)
C3_1 C2_1 Ru1 71.29(10)
C1_1 C2_1 Ru1 71.01(10)
C3_1 C2_1 H2_1 125.5
C1_1 C2_1 H2_1 125.5
Ru1 C2_1 H2_1 123.8
C4_1 C3_1 C2_1 108.10(16)
C4_1 C3_1 Ru1 71.10(10)
C2_1 C3_1 Ru1 70.63(10)
C4_1 C3_1 H3_1 126.0
C2_1 C3_1 H3_1 126.0
Ru1 C3_1 H3_1 123.9
C3_1 C4_1 C5_1 107.82(16)
C3_1 C4_1 Ru1 71.12(10)
C5_1 C4_1 Ru1 70.25(10)
C3_1 C4_1 H4_1 126.1
C5_1 C4_1 H4_1 126.1
Ru1 C4_1 H4_1 124.2
C4_1 C5_1 C1_1 109.08(16)
C4_1 C5_1 Ru1 71.47(10)
C1_1 C5_1 Ru1 71.38(10)
C4_1 C5_1 H5_1 125.5
C1_1 C5_1 H5_1 125.5
Ru1 C5_1 H5_1 123.3
C12_2 C11_2 C15_2 106.03(14)
C12_2 C11_2 Sn2 127.27(12)
C15_2 C11_2 Sn2 125.59(12)
C12_2 C11_2 Ru1 70.43(9)
C15_2 C11_2 Ru1 69.87(10)
Sn2 C11_2 Ru1 115.12(7)
C13_2 C12_2 C11_2 109.37(15)
C13_2 C12_2 Ru1 71.25(9)
C11_2 C12_2 Ru1 71.26(9)
C13_2 C12_2 H12_2 125.3
C11_2 C12_2 H12_2 125.3
Ru1 C12_2 H12_2 123.8
C14_2 C13_2 C12_2 107.54(15)
C14_2 C13_2 Ru1 70.74(10)
C12_2 C13_2 Ru1 70.51(9)
C14_2 C13_2 H13_2 126.2
C12_2 C13_2 H13_2 126.2
Ru1 C13_2 H13_2 124.1
C13_2 C14_2 C15_2 108.05(15)
C13_2 C14_2 Ru1 71.37(10)
C15_2 C14_2 Ru1 70.27(10)
C13_2 C14_2 H14_2 126.0
C15_2 C14_2 H14_2 126.0
Ru1 C14_2 H14_2 124.0
C14_2 C15_2 C11_2 109.01(15)
C14_2 C15_2 Ru1 71.33(10)
C11_2 C15_2 Ru1 71.64(9)
C14_2 C15_2 H15_2 125.5
C11_2 C15_2 H15_2 125.5
Ru1 C15_2 H15_2 123.2
C24_3 C21_3 C22_3 109.44(17)
C24_3 C21_3 C23_3 110.5(2)
C22_3 C21_3 C23_3 107.20(17)
C24_3 C21_3 Sn1 109.36(13)
C22_3 C21_3 Sn1 109.33(13)
C23_3 C21_3 Sn1 111.02(13)
C21_3 C22_3 H22A_3 109.5
C21_3 C22_3 H22B_3 109.5
H22A_3 C22_3 H22B_3 109.5
C21_3 C22_3 H22C_3 109.5
H22A_3 C22_3 H22C_3 109.5
H22B_3 C22_3 H22C_3 109.5
C21_3 C23_3 H23A_3 109.5
C21_3 C23_3 H23B_3 109.5
H23A_3 C23_3 H23B_3 109.5
C21_3 C23_3 H23C_3 109.5
H23A_3 C23_3 H23C_3 109.5
H23B_3 C23_3 H23C_3 109.5
C21_3 C24_3 H24A_3 109.5
C21_3 C24_3 H24B_3 109.5
H24A_3 C24_3 H24B_3 109.5
C21_3 C24_3 H24C_3 109.5
H24A_3 C24_3 H24C_3 109.5
H24B_3 C24_3 H24C_3 109.5
C33_4 C31_4 C34_4 108.64(16)
C33_4 C31_4 C32_4 109.19(16)
C34_4 C31_4 C32_4 109.24(15)
C33_4 C31_4 Sn1 108.80(12)
C34_4 C31_4 Sn1 111.42(13)
C32_4 C31_4 Sn1 109.51(12)
C31_4 C32_4 H32A_4 109.5
C31_4 C32_4 H32B_4 109.5
H32A_4 C32_4 H32B_4 109.5
C31_4 C32_4 H32C_4 109.5
H32A_4 C32_4 H32C_4 109.5
H32B_4 C32_4 H32C_4 109.5
C31_4 C33_4 H33A_4 109.5
C31_4 C33_4 H33B_4 109.5
H33A_4 C33_4 H33B_4 109.5
C31_4 C33_4 H33C_4 109.5
H33A_4 C33_4 H33C_4 109.5
H33B_4 C33_4 H33C_4 109.5
C31_4 C34_4 H34A_4 109.5
C31_4 C34_4 H34B_4 109.5
H34A_4 C34_4 H34B_4 109.5
C31_4 C34_4 H34C_4 109.5
H34A_4 C34_4 H34C_4 109.5
H34B_4 C34_4 H34C_4 109.5
C42_5 C41_5 C44_5 108.61(16)
C42_5 C41_5 C43_5 109.64(15)
C44_5 C41_5 C43_5 109.07(16)
C42_5 C41_5 Sn2 109.28(12)
C44_5 C41_5 Sn2 109.41(12)
C43_5 C41_5 Sn2 110.79(12)
C41_5 C42_5 H42A_5 109.5
C41_5 C42_5 H42B_5 109.5
H42A_5 C42_5 H42B_5 109.5
C41_5 C42_5 H42C_5 109.5
H42A_5 C42_5 H42C_5 109.5
H42B_5 C42_5 H42C_5 109.5
C41_5 C43_5 H43A_5 109.5
C41_5 C43_5 H43B_5 109.5
H43A_5 C43_5 H43B_5 109.5
C41_5 C43_5 H43C_5 109.5
H43A_5 C43_5 H43C_5 109.5
H43B_5 C43_5 H43C_5 109.5
C41_5 C44_5 H44A_5 109.5
C41_5 C44_5 H44B_5 109.5
H44A_5 C44_5 H44B_5 109.5
C41_5 C44_5 H44C_5 109.5
H44A_5 C44_5 H44C_5 109.5
H44B_5 C44_5 H44C_5 109.5
C53_6 C51_6 C54_6 109.28(15)
C53_6 C51_6 C52_6 110.06(16)
C54_6 C51_6 C52_6 107.92(15)
C53_6 C51_6 Sn2 108.14(12)
C54_6 C51_6 Sn2 111.55(12)
C52_6 C51_6 Sn2 109.89(12)
C51_6 C52_6 H52A_6 109.5
C51_6 C52_6 H52B_6 109.5
H52A_6 C52_6 H52B_6 109.5
C51_6 C52_6 H52C_6 109.5
H52A_6 C52_6 H52C_6 109.5
H52B_6 C52_6 H52C_6 109.5
C51_6 C53_6 H53A_6 109.5
C51_6 C53_6 H53B_6 109.5
H53A_6 C53_6 H53B_6 109.5
C51_6 C53_6 H53C_6 109.5
H53A_6 C53_6 H53C_6 109.5
H53B_6 C53_6 H53C_6 109.5
C51_6 C54_6 H54A_6 109.5
C51_6 C54_6 H54B_6 109.5
H54A_6 C54_6 H54B_6 109.5
C51_6 C54_6 H54C_6 109.5
H54A_6 C54_6 H54C_6 109.5
H54B_6 C54_6 H54C_6 109.5

loop_
_geom_bond_atom_site_label_1
_geom_bond_atom_site_label_2
_geom_bond_distance
Sn1 C1_1 2.1637(17)
Sn1 C21_3 2.2072(18)
Sn1 C31_4 2.2113(17)
Sn1 Sn2 2.8407(3)
Sn2 C11_2 2.1650(16)
Sn2 C41_5 2.2048(17)
Sn2 C51_6 2.2122(17)
Ru1 C15_2 2.1699(17)
Ru1 C5_1 2.1730(18)
Ru1 C2_1 2.1808(18)
Ru1 C12_2 2.1824(17)
Ru1 C14_2 2.1839(17)
Ru1 C1_1 2.1883(16)
Ru1 C4_1 2.1891(18)
Ru1 C3_1 2.1895(18)
Ru1 C13_2 2.1922(17)
Ru1 C11_2 2.1934(16)
C1_1 C5_1 1.434(2)
C1_1 C2_1 1.442(2)
C2_1 C3_1 1.426(3)
C2_1 H2_1 0.9500
C3_1 C4_1 1.418(3)
C3_1 H3_1 0.9500
C4_1 C5_1 1.431(3)
C4_1 H4_1 0.9500
C5_1 H5_1 0.9500
C11_2 C12_2 1.436(2)
C11_2 C15_2 1.439(2)
C12_2 C13_2 1.433(2)
C12_2 H12_2 0.9500
C13_2 C14_2 1.421(3)
C13_2 H13_2 0.9500
C14_2 C15_2 1.432(2)
C14_2 H14_2 0.9500
C15_2 H15_2 0.9500
C21_3 C24_3 1.523(3)
C21_3 C22_3 1.527(3)
C21_3 C23_3 1.532(3)
C22_3 H22A_3 0.9800
C22_3 H22B_3 0.9800
C22_3 H22C_3 0.9800
C23_3 H23A_3 0.9800
C23_3 H23B_3 0.9800
C23_3 H23C_3 0.9800
C24_3 H24A_3 0.9800
C24_3 H24B_3 0.9800
C24_3 H24C_3 0.9800
C31_4 C33_4 1.526(3)
C31_4 C34_4 1.532(3)
C31_4 C32_4 1.533(2)
C32_4 H32A_4 0.9800
C32_4 H32B_4 0.9800
C32_4 H32C_4 0.9800
C33_4 H33A_4 0.9800
C33_4 H33B_4 0.9800
C33_4 H33C_4 0.9800
C34_4 H34A_4 0.9800
C34_4 H34B_4 0.9800
C34_4 H34C_4 0.9800
C41_5 C42_5 1.530(3)
C41_5 C44_5 1.530(3)
C41_5 C43_5 1.533(3)
C42_5 H42A_5 0.9800
C42_5 H42B_5 0.9800
C42_5 H42C_5 0.9800
C43_5 H43A_5 0.9800
C43_5 H43B_5 0.9800
C43_5 H43C_5 0.9800
C44_5 H44A_5 0.9800
C44_5 H44B_5 0.9800
C44_5 H44C_5 0.9800
C51_6 C53_6 1.527(2)
C51_6 C54_6 1.530(2)
C51_6 C52_6 1.536(3)
C52_6 H52A_6 0.9800
C52_6 H52B_6 0.9800
C52_6 H52C_6 0.9800
C53_6 H53A_6 0.9800
C53_6 H53B_6 0.9800
C53_6 H53C_6 0.9800
C54_6 H54A_6 0.9800
C54_6 H54B_6 0.9800
C54_6 H54C_6 0.9800

loop_
_geom_torsion_atom_site_label_1
_geom_torsion_atom_site_label_2
_geom_torsion_atom_site_label_3
_geom_torsion_atom_site_label_4
_geom_torsion
C1_1 Sn1 Sn2 C11_2 13.84(7)
C21_3 Sn1 Sn2 C11_2 130.11(7)
C31_4 Sn1 Sn2 C11_2 -98.14(7)
C1_1 Sn1 Sn2 C41_5 -98.16(7)
C21_3 Sn1 Sn2 C41_5 18.11(8)
C31_4 Sn1 Sn2 C41_5 149.86(7)
C1_1 Sn1 Sn2 C51_6 130.81(7)
C21_3 Sn1 Sn2 C51_6 -112.92(8)
C31_4 Sn1 Sn2 C51_6 18.83(7)
C21_3 Sn1 C1_1 C5_1 141.63(15)
C31_4 Sn1 C1_1 C5_1 25.10(16)
Sn2 Sn1 C1_1 C5_1 -95.17(14)
C21_3 Sn1 C1_1 C2_1 -51.11(16)
C31_4 Sn1 C1_1 C2_1 -167.64(14)
Sn2 Sn1 C1_1 C2_1 72.08(14)
C21_3 Sn1 C1_1 Ru1 -134.76(8)
C31_4 Sn1 C1_1 Ru1 108.72(9)
Sn2 Sn1 C1_1 Ru1 -11.56(8)
C15_2 Ru1 C1_1 C5_1 86.87(12)
C2_1 Ru1 C1_1 C5_1 -116.11(15)
C12_2 Ru1 C1_1 C5_1 165.59(10)
C14_2 Ru1 C1_1 C5_1 56.76(18)
C4_1 Ru1 C1_1 C5_1 -37.14(11)
C3_1 Ru1 C1_1 C5_1 -79.21(12)
C13_2 Ru1 C1_1 C5_1 -172.2(2)
C11_2 Ru1 C1_1 C5_1 127.68(11)
C15_2 Ru1 C1_1 C2_1 -157.02(10)
C5_1 Ru1 C1_1 C2_1 116.11(15)
C12_2 Ru1 C1_1 C2_1 -78.29(12)
C14_2 Ru1 C1_1 C2_1 172.87(14)
C4_1 Ru1 C1_1 C2_1 78.97(11)
C3_1 Ru1 C1_1 C2_1 36.90(11)
C13_2 Ru1 C1_1 C2_1 -56.0(3)
C11_2 Ru1 C1_1 C2_1 -116.20(11)
C15_2 Ru1 C1_1 Sn1 -35.40(11)
C5_1 Ru1 C1_1 Sn1 -122.27(14)
C2_1 Ru1 C1_1 Sn1 121.61(14)
C12_2 Ru1 C1_1 Sn1 43.32(12)
C14_2 Ru1 C1_1 Sn1 -65.52(17)
C4_1 Ru1 C1_1 Sn1 -159.42(11)
C3_1 Ru1 C1_1 Sn1 158.51(11)
C13_2 Ru1 C1_1 Sn1 65.6(3)
C11_2 Ru1 C1_1 Sn1 5.41(10)
C5_1 C1_1 C2_1 C3_1 0.02(19)
Sn1 C1_1 C2_1 C3_1 -169.39(12)
Ru1 C1_1 C2_1 C3_1 -61.55(12)
C5_1 C1_1 C2_1 Ru1 61.57(12)
Sn1 C1_1 C2_1 Ru1 -107.84(12)
C15_2 Ru1 C2_1 C3_1 165.54(14)
C5_1 Ru1 C2_1 C3_1 80.12(12)
C12_2 Ru1 C2_1 C3_1 -117.38(11)
C14_2 Ru1 C2_1 C3_1 -45.7(4)
C1_1 Ru1 C2_1 C3_1 118.58(16)
C4_1 Ru1 C2_1 C3_1 37.19(11)
C13_2 Ru1 C2_1 C3_1 -77.38(14)
C11_2 Ru1 C2_1 C3_1 -159.76(11)
C15_2 Ru1 C2_1 C1_1 46.96(19)
C5_1 Ru1 C2_1 C1_1 -38.46(10)
C12_2 Ru1 C2_1 C1_1 124.04(10)
C14_2 Ru1 C2_1 C1_1 -164.2(3)
C4_1 Ru1 C2_1 C1_1 -81.40(11)
C3_1 Ru1 C2_1 C1_1 -118.58(16)
C13_2 Ru1 C2_1 C1_1 164.03(10)
C11_2 Ru1 C2_1 C1_1 81.66(11)
C1_1 C2_1 C3_1 C4_1 -0.2(2)
Ru1 C2_1 C3_1 C4_1 -61.56(13)
C1_1 C2_1 C3_1 Ru1 61.37(12)
C15_2 Ru1 C3_1 C4_1 -31.0(3)
C5_1 Ru1 C3_1 C4_1 37.69(10)
C2_1 Ru1 C3_1 C4_1 117.94(15)
C12_2 Ru1 C3_1 C4_1 -158.41(10)
C14_2 Ru1 C3_1 C4_1 -73.79(13)
C1_1 Ru1 C3_1 C4_1 80.59(11)
C13_2 Ru1 C3_1 C4_1 -115.16(11)
C11_2 Ru1 C3_1 C4_1 161.10(13)
C15_2 Ru1 C3_1 C2_1 -149.0(3)
C5_1 Ru1 C3_1 C2_1 -80.25(11)
C12_2 Ru1 C3_1 C2_1 83.66(12)
C14_2 Ru1 C3_1 C2_1 168.27(11)
C1_1 Ru1 C3_1 C2_1 -37.35(11)
C4_1 Ru1 C3_1 C2_1 -117.94(15)
C13_2 Ru1 C3_1 C2_1 126.91(11)
C11_2 Ru1 C3_1 C2_1 43.17(19)
C2_1 C3_1 C4_1 C5_1 0.3(2)
Ru1 C3_1 C4_1 C5_1 -60.98(13)
C2_1 C3_1 C4_1 Ru1 61.27(12)
C15_2 Ru1 C4_1 C3_1 171.21(10)
C5_1 Ru1 C4_1 C3_1 -117.81(16)
C2_1 Ru1 C4_1 C3_1 -37.48(10)
C12_2 Ru1 C4_1 C3_1 49.9(2)
C14_2 Ru1 C4_1 C3_1 129.40(11)
C1_1 Ru1 C4_1 C3_1 -80.55(11)
C13_2 Ru1 C4_1 C3_1 87.20(12)
C11_2 Ru1 C4_1 C3_1 -148.3(2)
C15_2 Ru1 C4_1 C5_1 -70.98(13)
C2_1 Ru1 C4_1 C5_1 80.33(11)
C12_2 Ru1 C4_1 C5_1 167.71(15)
C14_2 Ru1 C4_1 C5_1 -112.79(11)
C1_1 Ru1 C4_1 C5_1 37.25(10)
C3_1 Ru1 C4_1 C5_1 117.81(16)
C13_2 Ru1 C4_1 C5_1 -154.99(10)
C11_2 Ru1 C4_1 C5_1 -30.5(3)
C3_1 C4_1 C5_1 C1_1 -0.3(2)
Ru1 C4_1 C5_1 C1_1 -61.82(12)
C3_1 C4_1 C5_1 Ru1 61.54(13)
C2_1 C1_1 C5_1 C4_1 0.16(19)
Sn1 C1_1 C5_1 C4_1 169.48(12)
Ru1 C1_1 C5_1 C4_1 61.87(13)
C2_1 C1_1 C5_1 Ru1 -61.72(11)
Sn1 C1_1 C5_1 Ru1 107.60(12)
C15_2 Ru1 C5_1 C4_1 129.84(11)
C2_1 Ru1 C5_1 C4_1 -79.87(12)
C12_2 Ru1 C5_1 C4_1 -162.4(2)
C14_2 Ru1 C5_1 C4_1 88.52(13)
C1_1 Ru1 C5_1 C4_1 -118.47(16)
C3_1 Ru1 C5_1 C4_1 -37.20(12)
C13_2 Ru1 C5_1 C4_1 56.9(2)
C11_2 Ru1 C5_1 C4_1 170.10(11)
C15_2 Ru1 C5_1 C1_1 -111.69(11)
C2_1 Ru1 C5_1 C1_1 38.60(10)
C12_2 Ru1 C5_1 C1_1 -44.0(3)
C14_2 Ru1 C5_1 C1_1 -153.01(10)
C4_1 Ru1 C5_1 C1_1 118.47(16)
C3_1 Ru1 C5_1 C1_1 81.28(11)
C13_2 Ru1 C5_1 C1_1 175.35(14)
C11_2 Ru1 C5_1 C1_1 -71.43(12)
C41_5 Sn2 C11_2 C12_2 23.56(16)
C51_6 Sn2 C11_2 C12_2 141.83(14)
Sn1 Sn2 C11_2 C12_2 -96.07(14)
C41_5 Sn2 C11_2 C15_2 -170.23(14)
C51_6 Sn2 C11_2 C15_2 -51.95(15)
Sn1 Sn2 C11_2 C15_2 70.14(14)
C41_5 Sn2 C11_2 Ru1 107.35(8)
C51_6 Sn2 C11_2 Ru1 -134.37(8)
Sn1 Sn2 C11_2 Ru1 -12.28(8)
C15_2 Ru1 C11_2 C12_2 -116.26(14)
C5_1 Ru1 C11_2 C12_2 168.03(10)
C2_1 Ru1 C11_2 C12_2 88.85(11)
C14_2 Ru1 C11_2 C12_2 -78.99(10)
C1_1 Ru1 C11_2 C12_2 129.52(10)
C4_1 Ru1 C11_2 C12_2 -168.5(2)
C3_1 Ru1 C11_2 C12_2 59.38(17)
C13_2 Ru1 C11_2 C12_2 -36.84(10)
C5_1 Ru1 C11_2 C15_2 -75.71(12)
C2_1 Ru1 C11_2 C15_2 -154.89(10)
C12_2 Ru1 C11_2 C15_2 116.26(14)
C14_2 Ru1 C11_2 C15_2 37.27(10)
C1_1 Ru1 C11_2 C15_2 -114.21(10)
C4_1 Ru1 C11_2 C15_2 -52.2(3)
C3_1 Ru1 C11_2 C15_2 175.65(14)
C13_2 Ru1 C11_2 C15_2 79.42(11)
C15_2 Ru1 C11_2 Sn2 120.84(13)
C5_1 Ru1 C11_2 Sn2 45.13(12)
C2_1 Ru1 C11_2 Sn2 -34.05(11)
C12_2 Ru1 C11_2 Sn2 -122.90(13)
C14_2 Ru1 C11_2 Sn2 158.11(10)
C1_1 Ru1 C11_2 Sn2 6.63(10)
C4_1 Ru1 C11_2 Sn2 68.6(3)
C3_1 Ru1 C11_2 Sn2 -63.51(17)
C13_2 Ru1 C11_2 Sn2 -159.74(11)
C15_2 C11_2 C12_2 C13_2 0.20(19)
Sn2 C11_2 C12_2 C13_2 168.57(12)
Ru1 C11_2 C12_2 C13_2 61.37(12)
C15_2 C11_2 C12_2 Ru1 -61.17(11)
Sn2 C11_2 C12_2 Ru1 107.20(12)
C15_2 Ru1 C12_2 C13_2 -80.50(11)
C5_1 Ru1 C12_2 C13_2 -155.0(2)
C2_1 Ru1 C12_2 C13_2 129.80(11)
C14_2 Ru1 C12_2 C13_2 -37.43(10)
C1_1 Ru1 C12_2 C13_2 171.37(10)
C4_1 Ru1 C12_2 C13_2 53.2(2)
C3_1 Ru1 C12_2 C13_2 88.01(12)
C11_2 Ru1 C12_2 C13_2 -119.01(14)
C15_2 Ru1 C12_2 C11_2 38.52(9)
C5_1 Ru1 C12_2 C11_2 -36.0(3)
C2_1 Ru1 C12_2 C11_2 -111.18(10)
C14_2 Ru1 C12_2 C11_2 81.58(10)
C1_1 Ru1 C12_2 C11_2 -69.62(12)
C4_1 Ru1 C12_2 C11_2 172.25(16)
C3_1 Ru1 C12_2 C11_2 -152.98(10)
C13_2 Ru1 C12_2 C11_2 119.01(14)
C11_2 C12_2 C13_2 C14_2 0.02(19)
Ru1 C12_2 C13_2 C14_2 61.39(12)
C11_2 C12_2 C13_2 Ru1 -61.38(12)
C15_2 Ru1 C13_2 C14_2 -37.67(10)
C5_1 Ru1 C13_2 C14_2 45.9(2)
C2_1 Ru1 C13_2 C14_2 169.72(10)
C12_2 Ru1 C13_2 C14_2 -117.53(15)
C1_1 Ru1 C13_2 C14_2 -146.0(2)
C4_1 Ru1 C13_2 C14_2 85.24(13)
C3_1 Ru1 C13_2 C14_2 127.91(11)
C11_2 Ru1 C13_2 C14_2 -80.62(11)
C15_2 Ru1 C13_2 C12_2 79.86(11)
C5_1 Ru1 C13_2 C12_2 163.41(15)
C2_1 Ru1 C13_2 C12_2 -72.75(13)
C14_2 Ru1 C13_2 C12_2 117.53(15)
C1_1 Ru1 C13_2 C12_2 -28.4(3)
C4_1 Ru1 C13_2 C12_2 -157.23(11)
C3_1 Ru1 C13_2 C12_2 -114.56(11)
C11_2 Ru1 C13_2 C12_2 36.91(10)
C12_2 C13_2 C14_2 C15_2 -0.23(19)
Ru1 C13_2 C14_2 C15_2 61.02(12)
C12_2 C13_2 C14_2 Ru1 -61.25(12)
C15_2 Ru1 C14_2 C13_2 117.92(15)
C5_1 Ru1 C14_2 C13_2 -159.34(10)
C2_1 Ru1 C14_2 C13_2 -39.3(4)
C12_2 Ru1 C14_2 C13_2 37.78(10)
C1_1 Ru1 C14_2 C13_2 162.48(13)
C4_1 Ru1 C14_2 C13_2 -116.51(11)
C3_1 Ru1 C14_2 C13_2 -76.29(14)
C11_2 Ru1 C14_2 C13_2 80.56(11)
C5_1 Ru1 C14_2 C15_2 82.74(12)
C2_1 Ru1 C14_2 C15_2 -157.2(3)
C12_2 Ru1 C14_2 C15_2 -80.15(11)
C1_1 Ru1 C14_2 C15_2 44.55(19)
C4_1 Ru1 C14_2 C15_2 125.57(11)
C3_1 Ru1 C14_2 C15_2 165.78(11)
C13_2 Ru1 C14_2 C15_2 -117.92(15)
C11_2 Ru1 C14_2 C15_2 -37.36(10)
C13_2 C14_2 C15_2 C11_2 0.4(2)
Ru1 C14_2 C15_2 C11_2 62.08(12)
C13_2 C14_2 C15_2 Ru1 -61.72(12)
C12_2 C11_2 C15_2 C14_2 -0.35(19)
Sn2 C11_2 C15_2 C14_2 -168.97(12)
Ru1 C11_2 C15_2 C14_2 -61.89(12)
C12_2 C11_2 C15_2 Ru1 61.54(11)
Sn2 C11_2 C15_2 Ru1 -107.08(12)
C5_1 Ru1 C15_2 C14_2 -116.74(10)
C2_1 Ru1 C15_2 C14_2 169.99(14)
C12_2 Ru1 C15_2 C14_2 79.99(11)
C1_1 Ru1 C15_2 C14_2 -158.39(10)
C4_1 Ru1 C15_2 C14_2 -77.87(13)
C3_1 Ru1 C15_2 C14_2 -53.2(3)
C13_2 Ru1 C15_2 C14_2 37.17(10)
C11_2 Ru1 C15_2 C14_2 118.33(14)
C5_1 Ru1 C15_2 C11_2 124.93(10)
C2_1 Ru1 C15_2 C11_2 51.66(19)
C12_2 Ru1 C15_2 C11_2 -38.34(9)
C14_2 Ru1 C15_2 C11_2 -118.33(14)
C1_1 Ru1 C15_2 C11_2 83.29(11)
C4_1 Ru1 C15_2 C11_2 163.80(10)
C3_1 Ru1 C15_2 C11_2 -171.6(3)
C13_2 Ru1 C15_2 C11_2 -81.16(10)
C1_1 Sn1 C21_3 C24_3 159.67(15)
C31_4 Sn1 C21_3 C24_3 -86.28(16)
Sn2 Sn1 C21_3 C24_3 48.56(17)
C1_1 Sn1 C21_3 C22_3 -80.53(14)
C31_4 Sn1 C21_3 C22_3 33.53(15)
Sn2 Sn1 C21_3 C22_3 168.36(11)
C1_1 Sn1 C21_3 C23_3 37.54(16)
C31_4 Sn1 C21_3 C23_3 151.59(14)
Sn2 Sn1 C21_3 C23_3 -73.57(15)
C1_1 Sn1 C31_4 C33_4 -74.23(13)
C21_3 Sn1 C31_4 C33_4 169.74(12)
Sn2 Sn1 C31_4 C33_4 34.09(14)
C1_1 Sn1 C31_4 C34_4 166.01(13)
C21_3 Sn1 C31_4 C34_4 49.98(15)
Sn2 Sn1 C31_4 C34_4 -85.66(13)
C1_1 Sn1 C31_4 C32_4 45.04(14)
C21_3 Sn1 C31_4 C32_4 -70.99(14)
Sn2 Sn1 C31_4 C32_4 153.37(11)
C11_2 Sn2 C41_5 C42_5 51.59(13)
C51_6 Sn2 C41_5 C42_5 -66.16(13)
Sn1 Sn2 C41_5 C42_5 159.94(10)
C11_2 Sn2 C41_5 C44_5 -67.21(14)
C51_6 Sn2 C41_5 C44_5 175.04(12)
Sn1 Sn2 C41_5 C44_5 41.14(14)
C11_2 Sn2 C41_5 C43_5 172.51(13)
C51_6 Sn2 C41_5 C43_5 54.76(14)
Sn1 Sn2 C41_5 C43_5 -79.14(13)
C11_2 Sn2 C51_6 C53_6 152.60(12)
C41_5 Sn2 C51_6 C53_6 -92.10(13)
Sn1 Sn2 C51_6 C53_6 41.35(13)
C11_2 Sn2 C51_6 C54_6 -87.21(13)
C41_5 Sn2 C51_6 C54_6 28.09(14)
Sn1 Sn2 C51_6 C54_6 161.54(11)
C11_2 Sn2 C51_6 C52_6 32.44(14)
C41_5 Sn2 C51_6 C52_6 147.74(12)
Sn1 Sn2 C51_6 C52_6 -78.81(13)
